data_7004888
loop_
_publ_author_name
'Nesterov, Dmytro S.'
'Kokozay, Volodymyr N.'
'Skelton, Brian W.'
'Jezierska, Julia'
'Ozarowski, Andrew'

_publ_section_title
;
 Self-assembly of the unique heterotrimetallic Cu/Co/M complexes
 possessing triangular antiferromagnetic {Cu2CoPb}2 and linear
 ferromagnetic {Cu2CoCd2} cores.
;
_journal_issue 5
_journal_name_full 'Dalton transactions (Cambridge, England : 2003)'
_journal_page_first 558
_journal_page_last 564
_journal_paper_doi 10.1039/b612788f
_journal_year 2007
_chemical_formula_moiety 'C18 H48 Cd2 Cl6 Co Cu2 N4 O6'
_chemical_formula_sum 'C18 H48 Cd2 Cl6 Co Cu2 N4 O6'
_chemical_formula_weight 1040.25
_space_group_IT_number 14
_symmetry_cell_setting monoclinic
_symmetry_space_group_name_Hall '-P 2ybc'
_symmetry_space_group_name_H-M 'P 1 21/c 1'
_cell_angle_alpha 90.00000
_cell_angle_beta 109.099(7)
_cell_angle_gamma 90.00000
_cell_formula_units_Z 2
_cell_length_a 8.125(3)
_cell_length_b 20.612(8)
_cell_length_c 11.551(4)
_cell_measurement_reflns_used 1957
_cell_measurement_temperature 150(2)
_cell_measurement_theta_max 28.44
_cell_measurement_theta_min 2.65
_cell_volume 1828.0(12)
_computing_cell_refinement 'Siemens SAINT (Siemens, 1995)'
_computing_data_collection 'Siemens SMART (Siemens, 1995)'
_computing_data_reduction 'Siemens SAINT'
_computing_molecular_graphics xtal
_computing_publication_material 'xtal BONDLA CIFIO'
_computing_structure_refinement 'xtal CRYLSQ'
_computing_structure_solution xtal
_diffrn_ambient_temperature 150(2)
_diffrn_measured_fraction_theta_full 1.0
_diffrn_measured_fraction_theta_max 1.0
_diffrn_measurement_device_type
;
Bruker SMART CCD diffractometer
;
_diffrn_measurement_method '\w scans'
_diffrn_radiation_detector 'CCD area detector'
_diffrn_radiation_monochromator graphite
_diffrn_radiation_source 'sealed tube'
_diffrn_radiation_type 'Mo K\a'
_diffrn_radiation_wavelength .71073
_diffrn_reflns_av_R_equivalents .084
_diffrn_reflns_av_sigmaI/netI .116
_diffrn_reflns_limit_h_max 9
_diffrn_reflns_limit_h_min -9
_diffrn_reflns_limit_k_max 24
_diffrn_reflns_limit_k_min -24
_diffrn_reflns_limit_l_max 13
_diffrn_reflns_limit_l_min -13
_diffrn_reflns_number 16632
_diffrn_reflns_theta_full 25.0
_diffrn_reflns_theta_max 25.0
_diffrn_reflns_theta_min 1.98
_diffrn_standards_decay_% 0
_diffrn_standards_number 0
_exptl_absorpt_coefficient_mu 3.207
_exptl_absorpt_correction_T_max 1
_exptl_absorpt_correction_T_min .77
_exptl_absorpt_correction_type multi-scan
_exptl_absorpt_process_details
;
SADABS; Sheldrick, 1996
;
_exptl_crystal_colour dark_green
_exptl_crystal_density_diffrn 1.89
_exptl_crystal_density_method 'not measured'
_exptl_crystal_description bar
_exptl_crystal_F_000 1030
_exptl_crystal_size_max .09
_exptl_crystal_size_mid .03
_exptl_crystal_size_min .02
_refine_diff_density_max 2.353
_refine_diff_density_min -1.658
_refine_ls_extinction_method none
_refine_ls_goodness_of_fit_gt 1.228
_refine_ls_goodness_of_fit_ref 1.204
_refine_ls_hydrogen_treatment noref
_refine_ls_matrix_type full
_refine_ls_number_constraints 0
_refine_ls_number_parameters 178
_refine_ls_number_reflns 3186
_refine_ls_number_restraints 0
_refine_ls_R_factor_all .112
_refine_ls_R_factor_gt .073
_refine_ls_shift/su_max .002
_refine_ls_shift/su_mean .0003
_refine_ls_structure_factor_coef Fsqd
_refine_ls_weighting_scheme calc
_refine_ls_wR_factor_ref .19
_reflns_d_resolution_high .84
_reflns_d_resolution_low 10.285
_reflns_Friedel_coverage 0
_reflns_limit_h_max 9
_reflns_limit_h_min 0
_reflns_limit_k_max 24
_reflns_limit_k_min 0
_reflns_limit_l_max 12
_reflns_limit_l_min -13
_reflns_number_gt 2259
_reflns_number_total 3186
_reflns_threshold_expression 'I > 2.00 sig(I)'
_cod_data_source_file b612788f.txt
_cod_data_source_block h556
_cod_original_sg_symbol_Hall -p_2ybc
_cod_original_sg_symbol_H-M P_1_21/c_1
_cod_original_formula_sum 'C18 H48 Cd2 Cl6 Co1 Cu2 N4 O6'
_cod_database_code 7004888
_refine_ls_wr_factor_gtf .142

loop_
_symmetry_equiv_pos_as_xyz
+x,+y,+z
-x,1/2+y,1/2-z
-x,-y,-z
+x,1/2-y,1/2+z

loop_
_atom_site_label
_atom_site_fract_x
_atom_site_fract_y
_atom_site_fract_z
_atom_site_U_iso_or_equiv
_atom_site_adp_type
_atom_site_calc_flag
_atom_site_calc_attached_atom
_atom_site_occupancy
_atom_site_disorder_assembly
_atom_site_disorder_group
Cd1 .55539(13) .56119(5) .23057(8) .0260(5) Uani ? ? 1.00000 ? ?
Cu2 .6717(2) .62892(7) .51326(14) .0241(7) Uani ? ? 1.00000 ? ?
Co3 .50000 .50000 .50000 .0194(10) Uani ? ? 1.00000 ? ?
Cl1 .5187(4) .44549(16) .2893(3) .0337(16) Uani ? ? 1.00000 ? ?
Cl2 .7842(4) .64893(16) .3140(3) .0289(15) Uani ? ? 1.00000 ? ?
Cl3 .2973(5) .60218(17) .0603(3) .0339(16) Uani ? ? 1.00000 ? ?
O1 .4555(11) .5865(4) .4014(7) .021(4) Uani ? ? 1.00000 ? ?
O2 .7405(11) .5369(4) .5362(7) .023(4) Uani ? ? 1.00000 ? ?
O3 .7215(15) .5205(5) .1119(9) .041(5) Uani ? ? 1.00000 ? ?
N1 .5224(14) .7144(5) .4910(9) .026(5) Uani ? ? 1.00000 ? ?
N2 .9116(16) .6480(6) .6500(12) .035(6) Uani ? ? 1.00000 ? ?
C1 .3049(18) .6299(6) .3840(12) .029(6) Uani ? ? 1.00000 ? ?
C2 .3667(18) .6994(7) .3806(14) .035(7) Uani ? ? 1.00000 ? ?
C3 .459(2) .7234(6) .5992(12) .032(7) Uani ? ? 1.00000 ? ?
C4 .600(2) .7766(7) .4663(14) .039(8) Uani ? ? 1.00000 ? ?
C5 .8935(18) .5271(7) .6376(15) .041(7) Uani ? ? 1.00000 ? ?
C6 1.0085(18) .5855(8) .6454(13) .035(7) Uani ? ? 1.00000 ? ?
C7 .894(2) .6571(8) .7736(13) .038(7) Uani ? ? 1.00000 ? ?
C8 1.013(2) .7032(8) .6233(15) .044(8) Uani ? ? 1.00000 ? ?
C9 .829(3) .5593(7) .0588(15) .048(9) Uani ? ? 1.00000 ? ?
H1a .26193 .62370 .44929 .04500 Uiso ? ? 1.00000 ? ?
H1b .21697 .61844 .30835 .04500 Uiso ? ? 1.00000 ? ?
H2a .38992 .70603 .30561 .04400 Uiso ? ? 1.00000 ? ?
H2b .26900 .72739 .37840 .04400 Uiso ? ? 1.00000 ? ?
H3 .64542 .50006 .04488 .04800 Uiso ? ? 1.00000 ? ?
H3a .55858 .73241 .67163 .05400 Uiso ? ? 1.00000 ? ?
H3b .40695 .68420 .61487 .05400 Uiso ? ? 1.00000 ? ?
H3c .38006 .75779 .58687 .05400 Uiso ? ? 1.00000 ? ?
H4a .70437 .78717 .53556 .05600 Uiso ? ? 1.00000 ? ?
H4b .52323 .81196 .45406 .05600 Uiso ? ? 1.00000 ? ?
H4c .63946 .77280 .39605 .05600 Uiso ? ? 1.00000 ? ?
H5a .94942 .48734 .62645 .04100 Uiso ? ? 1.00000 ? ?
H5b .86296 .52190 .71111 .04100 Uiso ? ? 1.00000 ? ?
H6a 1.11009 .58265 .72040 .04300 Uiso ? ? 1.00000 ? ?
H6b 1.05284 .58588 .57855 .04300 Uiso ? ? 1.00000 ? ?
H7a .83486 .69656 .77643 .06400 Uiso ? ? 1.00000 ? ?
H7b 1.00920 .65996 .83510 .06400 Uiso ? ? 1.00000 ? ?
H7c .83491 .62189 .79340 .06400 Uiso ? ? 1.00000 ? ?
H8a .95845 .74462 .62610 .06000 Uiso ? ? 1.00000 ? ?
H8b 1.03399 .70005 .54762 .06000 Uiso ? ? 1.00000 ? ?
H8c 1.12972 .70661 .68735 .06000 Uiso ? ? 1.00000 ? ?
H9a .75541 .58864 -.00195 .07400 Uiso ? ? 1.00000 ? ?
H9b .89035 .53285 .01996 .07400 Uiso ? ? 1.00000 ? ?
H9c .90907 .58496 .12038 .07400 Uiso ? ? 1.00000 ? ?

loop_
_atom_site_aniso_label
_atom_site_aniso_U_11
_atom_site_aniso_U_22
_atom_site_aniso_U_33
_atom_site_aniso_U_12
_atom_site_aniso_U_13
_atom_site_aniso_U_23
Cd1 .0310(5) .0270(5) .0226(5) -.0006(4) .0122(4) .0011(4)
Cu2 .0279(8) .0236(8) .0225(8) -.0016(7) .0104(7) -.0022(6)
Co3 .0191(12) .0182(11) .0225(12) .0008(9) .0091(9) .0042(9)
Cl1 .0334(18) .0269(16) .043(2) .0023(14) .0152(15) .0083(14)
Cl2 .0301(17) .0314(17) .0267(16) -.0033(13) .0114(13) -.0008(13)
Cl3 .0340(18) .0307(17) .0305(18) .0031(14) .0016(14) .0021(14)
O1 .024(4) .027(5) .013(4) .008(4) .006(3) .003(3)
O2 .019(4) .025(4) .021(4) .002(4) .001(3) -.001(4)
O3 .063(7) .037(6) .039(6) -.014(5) .037(5) -.008(5)
N1 .030(6) .027(6) .018(5) -.005(5) .006(4) .001(4)
N2 .039(7) .024(6) .045(7) -.005(5) .018(6) -.008(5)
C1 .039(8) .026(7) .022(7) .014(6) .010(6) .002(5)
C2 .027(7) .032(8) .046(9) -.004(6) .012(6) -.014(6)
C3 .060(10) .027(7) .021(7) .005(7) .028(7) -.006(6)
C4 .058(10) .027(7) .041(9) -.006(7) .027(8) .004(6)
C5 .024(7) .038(8) .053(9) .007(6) .002(6) -.030(7)
C6 .028(8) .046(9) .034(8) .010(6) .012(6) -.000(7)
C7 .038(8) .054(9) .027(7) -.004(7) .019(6) -.001(7)
C8 .039(9) .046(10) .048(10) -.002(7) .017(7) -.004(8)
C9 .093(14) .022(7) .043(9) .002(8) .041(9) -.002(7)

loop_
_atom_type_symbol
_atom_type_description
_atom_type_oxidation_number
_atom_type_number_in_cell
_atom_type_scat_dispersion_real
_atom_type_scat_dispersion_imag
_atom_type_scat_source
C ? 0 36 .002 .002 'IT Vol C. Table 6.1.1.4 Table 6.1.1.5'
H ? 0 96 0 0 'IT Vol C. Table 6.1.1.4 Table 6.1.1.5'
Cd ? 0 4 -1.005 1.202 'IT Vol C. Table 6.1.1.4 Table 6.1.1.5'
Cl ? 0 12 .132 .159 'IT Vol C. Table 6.1.1.4 Table 6.1.1.5'
Co ? 0 2 .299 .973 'IT Vol C. Table 6.1.1.4 Table 6.1.1.5'
Cu ? 0 4 .263 1.266 'IT Vol C. Table 6.1.1.4 Table 6.1.1.5'
N ? 0 8 .004 .003 'IT Vol C. Table 6.1.1.4 Table 6.1.1.5'
O ? 0 12 .008 .006 'IT Vol C. Table 6.1.1.4 Table 6.1.1.5'

loop_
_geom_angle_atom_site_label_1
_geom_angle_atom_site_label_2
_geom_angle_atom_site_label_3
_geom_angle_site_symmetry_1
_geom_angle_site_symmetry_2
_geom_angle_site_symmetry_3
_geom_angle
_geom_angle_publ_flag
Cl1 Cd1 Cl2 . . . 134.86(10) ?
Cl1 Cd1 Cl3 . . . 112.79(11) ?
Cl1 Cd1 O1 . . . 83.4(2) ?
Cl1 Cd1 O3 . . . 87.7(3) ?
Cl2 Cd1 Cl3 . . . 112.17(11) ?
Cl2 Cd1 O1 . . . 86.3(2) ?
Cl2 Cd1 O3 . . . 89.2(3) ?
Cl3 Cd1 O1 . . . 98.6(2) ?
Cl3 Cd1 O3 . . . 98.9(2) ?
O1 Cd1 O3 . . . 162.4(3) ?
Co3 Cu2 Cl2 . . . 111.46(9) ?
Co3 Cu2 O1 . . . 44.2(2) ?
Co3 Cu2 O2 . . . 42.0(2) ?
Co3 Cu2 N1 . . . 119.9(3) ?
Co3 Cu2 N2 . . . 120.5(3) ?
Cl2 Cu2 O1 . . . 89.3(3) ?
Cl2 Cu2 O2 . . . 95.7(3) ?
Cl2 Cu2 N1 . . . 96.2(3) ?
Cl2 Cu2 N2 . . . 96.9(4) ?
O1 Cu2 O2 . . . 79.5(3) ?
O1 Cu2 N1 . . . 86.4(4) ?
O1 Cu2 N2 . . . 164.6(4) ?
O2 Cu2 N1 . . . 161.5(4) ?
O2 Cu2 N2 . . . 85.8(4) ?
N1 Cu2 N2 . . . 106.9(4) ?
Cl1 Co3 O1 . . . 85.1(3) ?
Cl1 Co3 O2 . . . 90.4(3) ?
Cl1 Co3 Cl1 . . '3 666' 180.0000 ?
Cl1 Co3 O1 . . '3 666' 94.9(3) ?
Cl1 Co3 O2 . . '3 666' 89.6(3) ?
O1 Co3 O2 . . . 76.9(3) ?
O1 Co3 Cl1 . . '3 666' 94.9(3) ?
O1 Co3 O1 . . '3 666' 180.0000 ?
O1 Co3 O2 . . '3 666' 103.1(3) ?
O2 Co3 Cl1 . . '3 666' 89.6(3) ?
O2 Co3 O1 . . '3 666' 103.1(3) ?
O2 Co3 O2 . . '3 666' 180.0000 ?
Cl1 Co3 O1 '3 666' . '3 666' 85.1(3) ?
Cl1 Co3 O2 '3 666' . '3 666' 90.4(3) ?
O1 Co3 O2 '3 666' . '3 666' 76.9(3) ?
Cd1 Cl1 Co3 . . . 84.06(11) ?
Cd1 Cl2 Cu2 . . . 79.07(11) ?
Cd1 O1 Cu2 . . . 99.3(4) ?
Cd1 O1 Co3 . . . 102.5(4) ?
Cd1 O1 C1 . . . 120.2(7) ?
Cu2 O1 Co3 . . . 93.5(3) ?
Cu2 O1 C1 . . . 109.7(7) ?
Co3 O1 C1 . . . 125.5(8) ?
Cu2 O2 Co3 . . . 97.0(4) ?
Cu2 O2 C5 . . . 112.5(8) ?
Co3 O2 C5 . . . 130.5(9) ?
Cd1 O3 C9 . . . 125.6(9) ?
Cd1 O3 H3 . . . 107.2 ?
C9 O3 H3 . . . 103.1 ?
Cu2 N1 C2 . . . 102.8(8) ?
Cu2 N1 C3 . . . 110.0(8) ?
Cu2 N1 C4 . . . 118.7(10) ?
C2 N1 C3 . . . 107.7(11) ?
C2 N1 C4 . . . 107.6(10) ?
C3 N1 C4 . . . 109.3(11) ?
Cu2 N2 C6 . . . 100.3(7) ?
Cu2 N2 C7 . . . 112.6(9) ?
Cu2 N2 C8 . . . 115.1(9) ?
C6 N2 C7 . . . 110.8(11) ?
C6 N2 C8 . . . 108.1(13) ?
C7 N2 C8 . . . 109.5(12) ?
O1 C1 C2 . . . 107.9(11) ?
O1 C1 H1a . . . 108.6 ?
O1 C1 H1b . . . 108.3 ?
C2 C1 H1a . . . 111.1 ?
C2 C1 H1b . . . 111.2 ?
H1a C1 H1b . . . 109.7 ?
N1 C2 C1 . . . 111.4(11) ?
N1 C2 H2a . . . 112.2 ?
N1 C2 H2b . . . 110.6 ?
C1 C2 H2a . . . 108.9 ?
C1 C2 H2b . . . 106.6 ?
H2a C2 H2b . . . 107.0 ?
N1 C3 H3a . . . 108.5 ?
N1 C3 H3b . . . 110.0 ?
N1 C3 H3c . . . 111.7 ?
H3a C3 H3b . . . 107.0 ?
H3a C3 H3c . . . 108.9 ?
H3b C3 H3c . . . 110.6 ?
N1 C4 H4a . . . 109.9 ?
N1 C4 H4b . . . 113.4 ?
N1 C4 H4c . . . 111.5 ?
H4a C4 H4b . . . 107.7 ?
H4a C4 H4c . . . 105.1 ?
H4b C4 H4c . . . 108.8 ?
O2 C5 C6 . . . 107.1(12) ?
O2 C5 H5a . . . 109.5 ?
O2 C5 H5b . . . 109.5 ?
C6 C5 H5a . . . 112.1 ?
C6 C5 H5b . . . 111.6 ?
H5a C5 H5b . . . 106.9 ?
N2 C6 C5 . . . 111.1(12) ?
N2 C6 H6a . . . 108.4 ?
N2 C6 H6b . . . 111.1 ?
C5 C6 H6a . . . 109.3 ?
C5 C6 H6b . . . 110.4 ?
H6a C6 H6b . . . 106.5 ?
N2 C7 H7a . . . 110.4 ?
N2 C7 H7b . . . 109.3 ?
N2 C7 H7c . . . 110.6 ?
H7a C7 H7b . . . 107.4 ?
H7a C7 H7c . . . 110.8 ?
H7b C7 H7c . . . 108.3 ?
N2 C8 H8a . . . 112.1 ?
N2 C8 H8b . . . 114.7 ?
N2 C8 H8c . . . 110.8 ?
H8a C8 H8b . . . 108.3 ?
H8a C8 H8c . . . 104.3 ?
H8b C8 H8c . . . 105.9 ?
O3 C9 H9a . . . 109.4 ?
O3 C9 H9b . . . 111.4 ?
O3 C9 H9c . . . 110.3 ?
H9a C9 H9b . . . 108.2 ?
H9a C9 H9c . . . 107.5 ?
H9b C9 H9c . . . 110 ?

loop_
_geom_bond_atom_site_label_1
_geom_bond_atom_site_label_2
_geom_bond_site_symmetry_1
_geom_bond_site_symmetry_2
_geom_bond_distance
_geom_bond_publ_flag
Cd1 Cl1 . . 2.524(4) ?
Cd1 Cl2 . . 2.546(3) ?
Cd1 Cl3 . . 2.506(3) ?
Cd1 O1 . . 2.423(9) ?
Cd1 O3 . . 2.369(13) ?
Cu2 Cl2 . . 2.771(4) ?
Cu2 O1 . . 2.009(8) ?
Cu2 O2 . . 1.971(9) ?
Cu2 N1 . . 2.107(11) ?
Cu2 N2 . . 2.106(11) ?
Co3 Cl1 . . 2.730(4) ?
Co3 O1 . . 2.084(8) ?
Co3 O2 . . 2.009(8) ?
Co3 Cl1 . '3 666' 2.730(4) ?
Co3 O1 . '3 666' 2.084(8) ?
Co3 O2 . '3 666' 2.009(8) ?
O1 C1 . . 1.474(17) ?
O2 C5 . . 1.416(15) ?
O3 C9 . . 1.46(2) ?
O3 H3 . . .920 ?
N1 C2 . . 1.506(16) ?
N1 C3 . . 1.51(2) ?
N1 C4 . . 1.49(2) ?
N2 C6 . . 1.52(2) ?
N2 C7 . . 1.49(2) ?
N2 C8 . . 1.49(2) ?
C1 C2 . . 1.52(2) ?
C1 H1a . . .938 ?
C1 H1b . . .959 ?
C2 H2a . . .955 ?
C2 H2b . . .975 ?
C3 H3a . . .975 ?
C3 H3b . . .955 ?
C3 H3c . . .932 ?
C4 H4a . . .984 ?
C4 H4b . . .938 ?
C4 H4c . . .970 ?
C5 C6 . . 1.51(2) ?
C5 H5a . . .966 ?
C5 H5b . . .965 ?
C6 H6a . . .983 ?
C6 H6b . . .953 ?
C7 H7a . . .948 ?
C7 H7b . . .977 ?
C7 H7c . . .937 ?
C8 H8a . . .967 ?
C8 H8b . . .95 ?
C8 H8c . . .997 ?
C9 H9a . . .971 ?
C9 H9b . . .94 ?
C9 H9c . . .952 ?
